data_2007486
loop_
_publ_author_name
'Dahlenburg, Lutz'
'Kaunert, Anja'

_publ_section_title
;Chiral Bisphosphanes. IV. Tetraisopropyl
 2,2'-[(1<i>R</i>,2<i>R</i>)-Cyclopentane-1,2-diyl]bis[(4<i>S</i>,5<i>S</i>)-1,3,2-dioxaphospholane-4,5-dicarboxylate]
;
_journal_issue 7
_journal_name_full 'Acta Crystallographica Section C'
_journal_page_first 1016
_journal_page_last 1017
_journal_paper_doi 10.1107/S010827019800119X
_journal_volume 54
_journal_year 1998
_chemical_formula_moiety 'C25 H40 O12 P2'
_chemical_formula_sum 'C25 H40 O12 P2'
_chemical_formula_weight 594.51
_chemical_name_systematic
;
 (1R,2R)-Cyclopentane-1,2-diyl-bis[(4'S,5'S)-4',5'-diisopropoxycarbonyl-
 1'3',2'-dioxaphospholane]
;
_space_group_IT_number 4
_symmetry_cell_setting monoclinic
_symmetry_space_group_name_Hall 'P 2yb'
_symmetry_space_group_name_H-M 'P 1 21 1'
_cell_angle_alpha 90.00
_cell_angle_beta 116.96(2)
_cell_angle_gamma 90.00
_cell_formula_units_Z 2
_cell_length_a 9.680(3)
_cell_length_b 17.611(4)
_cell_length_c 10.076(2)
_cell_measurement_reflns_used 25
_cell_measurement_temperature 178(2)
_cell_measurement_theta_max 17
_cell_measurement_theta_min 9
_cell_volume 1531.0(7)
_computing_cell_refinement CAD-4-PC
_computing_data_collection 'CAD-4-PC (Enraf-Nonius, 1995)'
_computing_data_reduction 'MolEN (Fair, 1990)'
_computing_molecular_graphics 'XP (Siemens, 1990)'
_computing_publication_material SHELXL93
_computing_structure_refinement 'SHELXL93 (Sheldrick, 1993)'
_computing_structure_solution 'SIR92 (Altomare et al., 1992)'
_diffrn_ambient_temperature 178(2)
_diffrn_measurement_device_type 'Enraf-Nonius CAD-4'
_diffrn_measurement_method '\w scans'
_diffrn_radiation_monochromator graphite
_diffrn_radiation_source 'fine-focus sealed tube'
_diffrn_radiation_type MoK\a
_diffrn_radiation_wavelength 0.71069
_diffrn_reflns_av_R_equivalents 0.0446
_diffrn_reflns_av_sigmaI/netI 0.0464
_diffrn_reflns_limit_h_max 11
_diffrn_reflns_limit_h_min -11
_diffrn_reflns_limit_k_max 20
_diffrn_reflns_limit_k_min -20
_diffrn_reflns_limit_l_max 11
_diffrn_reflns_limit_l_min -11
_diffrn_reflns_number 10736
_diffrn_reflns_theta_max 25.04
_diffrn_reflns_theta_min 2.55
_diffrn_standards_decay_% <2
_diffrn_standards_interval_time 60
_diffrn_standards_number 3
_exptl_absorpt_coefficient_mu 0.199
_exptl_absorpt_correction_type none
_exptl_crystal_colour colourless
_exptl_crystal_density_diffrn 1.290
_exptl_crystal_density_meas ?
_exptl_crystal_description block
_exptl_crystal_F_000 632
_exptl_crystal_size_max 0.6
_exptl_crystal_size_mid 0.6
_exptl_crystal_size_min 0.4
_refine_diff_density_max 0.436
_refine_diff_density_min -0.455
_refine_ls_abs_structure_details
;
Flack (1983) parameter = 0.01(9); 2601 Friedel-related reflections used
;
_refine_ls_extinction_method none
_refine_ls_goodness_of_fit_all 1.051
_refine_ls_goodness_of_fit_ref 1.041
_refine_ls_hydrogen_treatment constr
_refine_ls_matrix_type full
_refine_ls_number_parameters 359
_refine_ls_number_reflns 5380
_refine_ls_number_restraints 0
_refine_ls_R_factor_all 0.0587
_refine_ls_R_factor_gt 0.0526
_refine_ls_shift/su_max -0.002
_refine_ls_structure_factor_coef Fsqd
_refine_ls_weighting_details 'w = 1/[\s^2^(Fo^2^)+(0.1105P)^2^] where P=(Fo^2^+2Fc^2^)/3'
_refine_ls_weighting_scheme calc
_refine_ls_wR_factor_all 0.1414
_refine_ls_wR_factor_ref 0.1399
_reflns_number_gt 4985
_reflns_number_total 5391
_reflns_threshold_expression I>2\s(I)
_cod_data_source_file sk1170.cif
_cod_data_source_block sk1170
_cod_depositor_comments
;
The following automatic conversions were performed:

'_chemical_melting_point' value 'not determined' was changed to '?' -
the value is undefined or not given.

Automatic conversion script
Id: cif_fix_values 1715 2011-07-08 13:25:40Z adriana 

The following automatic conversions were performed:

'_exptl_crystal_density_meas' value 'not measured' was changed to '?'
- the value is perceived as not measured.

Automatic conversion script
Id: cif_fix_values 3008 2015-01-20 13:52:24Z robertas 

The following automatic conversions were performed:

'_refine_ls_weighting_scheme' value '
calc w = 1/[\s^2^(Fo^2^)+(0.1105P)^2^] where P=(Fo^2^+2Fc^2^)/3' was
changed to 'calc'. New tag '_refine_ls_weighting_details' was
created. The value of the new tag was set to 'w =
1/[\s^2^(Fo^2^)+(0.1105P)^2^] where P=(Fo^2^+2Fc^2^)/3'.

Automatic conversion script
Id: cif_fix_values 3143 2015-03-26 13:38:13Z robertas 
;
_cod_original_sg_symbol_Hall 'P 2y1'
_cod_original_sg_symbol_H-M 'P 21'
_cod_database_code 2007486

loop_
_symmetry_equiv_pos_as_xyz
'x, y, z'
'-x, y+1/2, -z'

loop_
_atom_site_label
_atom_site_fract_x
_atom_site_fract_y
_atom_site_fract_z
_atom_site_U_iso_or_equiv
_atom_site_adp_type
_atom_site_calc_flag
_atom_site_refinement_flags
_atom_site_occupancy
_atom_site_disorder_group
_atom_site_type_symbol
P1 -.01865(9) .0000 -.58835(8) .0350(2) Uani d . 1 . P
P2 .45866(9) -.01147(5) -.37947(7) .0327(2) Uani d . 1 . P
O1 .0396(2) .08815(11) -.5383(2) .0353(5) Uani d . 1 . O
O2 -.1125(2) .02110(13) -.7680(2) .0393(5) Uani d . 1 . O
O3 .0035(5) .2402(2) -.5564(5) .0836(11) Uani d . 1 . O
O4 .0786(3) .24622(13) -.7363(3) .0455(5) Uani d . 1 . O
O5 .1076(4) .0413(2) -.8864(3) .0769(10) Uani d . 1 . O
O6 -.0827(2) .11709(13) -1.0382(2) .0403(5) Uani d . 1 . O
O7 .4130(2) .07891(11) -.4170(2) .0324(4) Uani d . 1 . O
O8 .5488(2) .00184(12) -.1974(2) .0363(4) Uani d . 1 . O
O9 .4849(4) .22839(14) -.3704(3) .0644(8) Uani d . 1 . O
O10 .4171(3) .23131(12) -.1844(3) .0439(5) Uani d . 1 . O
O11 .3382(3) .0225(2) -.0724(3) .0530(7) Uani d . 1 . O
O12 .5268(3) .10069(13) .0797(2) .0380(5) Uani d . 1 . O
C1 .1563(3) -.0463(2) -.5747(3) .0321(6) Uani d . 1 . C
H1 .2020(3) -.0163(2) -.6294(3) .042 Uiso calc R 1 . H
C2 .2753(3) -.0542(2) -.4073(3) .0325(6) Uani d . 1 . C
H2 .2357(3) -.0313(2) -.3403(3) .042 Uiso calc R 1 . H
C3 .3040(4) -.1411(2) -.3807(4) .0436(7) Uani d . 1 . C
H3A .4139(4) -.1516(2) -.3113(4) .057 Uiso calc R 1 . H
H3B .2377(4) -.1630(2) -.3390(4) .057 Uiso calc R 1 . H
C4 .2617(4) -.1735(2) -.5334(4) .0508(9) Uani d . 1 . C
H4A .2369(4) -.2282(2) -.5375(4) .066 Uiso calc R 1 . H
H4B .3473(4) -.1665(2) -.5603(4) .066 Uiso calc R 1 . H
C5 .1191(4) -.1278(2) -.6366(4) .0454(8) Uani d . 1 . C
H5A .0248(4) -.1472(2) -.6333(4) .059 Uiso calc R 1 . H
H5B .1038(4) -.1298(2) -.7406(4) .059 Uiso calc R 1 . H
C6 .0589(3) .1257(2) -.6539(3) .0327(6) Uani d . 1 . C
H6 .1638(3) .1139(2) -.6450(3) .042 Uiso calc R 1 . H
C7 -.0680(3) .0931(2) -.8028(3) .0334(6) Uani d . 1 . C
H7 -.1592(3) .1281(2) -.8462(3) .043 Uiso calc R 1 . H
C8 .0436(4) .2108(2) -.6399(4) .0404(7) Uani d . 1 . C
C9 .0792(5) .3301(2) -.7354(5) .0523(9) Uani d . 1 . C
H9 -.0171(5) .3484(2) -.7322(5) .068 Uiso calc R 1 . H
C10 .0728(8) .3529(3) -.8806(6) .088(2) Uani d . 1 . C
H10A .052(5) .4075(5) -.896(2) .114 Uiso calc R 1 . H
H10B -.010(3) .3247(16) -.9614(7) .114 Uiso calc R 1 . H
H10C .1723(17) .342(2) -.8797(17) .114 Uiso calc R 1 . H
C11 .2176(7) .3579(3) -.5982(7) .0856(15) Uani d . 1 . C
H11A .211(2) .3394(18) -.5093(7) .111 Uiso calc R 1 . H
H11B .219(3) .4135(3) -.598(2) .111 Uiso calc R 1 . H
H11C .3127(7) .3388(17) -.598(2) .111 Uiso calc R 1 . H
C12 -.0029(3) .0796(2) -.9142(3) .0354(6) Uani d . 1 . C
C13 -.0290(4) .1115(2) -1.1548(3) .0396(7) Uani d . 1 . C
H13 .0430(4) .0674(2) -1.1335(3) .051 Uiso calc R 1 . H
C14 -.1706(5) .0994(3) -1.2990(4) .0595(10) Uani d . 1 . C
H14A -.1414(6) .0975(16) -1.3803(6) .077 Uiso calc R 1 . H
H14B -.2432(15) .1414(9) -1.3163(16) .077 Uiso calc R 1 . H
H14C -.2200(19) .0515(8) -1.2952(12) .077 Uiso calc R 1 . H
C15 .0539(6) .1837(2) -1.1518(5) .0616(10) Uani d . 1 . C
H15A .089(3) .1821(7) -1.229(2) .080 Uiso calc R 1 . H
H15B .144(2) .1895(9) -1.0541(12) .080 Uiso calc R 1 . H
H15C -.0166(11) .2268(3) -1.170(3) .080 Uiso calc R 1 . H
C16 .4005(3) .1147(2) -.2956(3) .0308(6) Uani d . 1 . C
H16 .2928(3) .1087(2) -.3073(3) .040 Uiso calc R 1 . H
C17 .5172(3) .0739(2) -.1522(3) .0311(6) Uani d . 1 . C
H17 .6149(3) .1042(2) -.1030(3) .040 Uiso calc R 1 . H
C18 .4400(4) .1983(2) -.2915(3) .0364(6) Uani d . 1 . C
C19 .4656(5) .3112(2) -.1488(4) .0515(9) Uani d . 1 . C
H19 .4467(5) .3395(2) -.2416(4) .067 Uiso calc R 1 . H
C20 .3645(6) .3429(2) -.0830(6) .0680(11) Uani d . 1 . C
H20A .391(3) .3964(6) -.057(3) .088 Uiso calc R 1 . H
H20B .382(3) .3140(12) .007(2) .088 Uiso calc R 1 . H
H20C .2553(6) .3388(17) -.1562(14) .088 Uiso calc R 1 . H
C21 .6329(6) .3121(3) -.0430(7) .085(2) Uani d . 1 . C
H21A .6670(11) .3646(3) -.015(3) .111 Uiso calc R 1 . H
H21B .6918(7) .2893(18) -.0903(15) .111 Uiso calc R 1 . H
H21C .6505(8) .2829(17) .0461(18) .111 Uiso calc R 1 . H
C22 .4486(3) .0615(2) -.0440(3) .0322(6) Uani d . 1 . C
C23 .4713(4) .0957(2) .1941(3) .0398(7) Uani d . 1 . C
H23 .3554(4) .0949(2) .1451(3) .052 Uiso calc R 1 . H
C24 .5292(10) .1660(3) .2858(6) .104(2) Uani d . 1 . C
H24A .520(5) .1604(11) .378(3) .135 Uiso calc R 1 . H
H24B .467(3) .2096(5) .230(2) .135 Uiso calc R 1 . H
H24C .6381(16) .1742(14) .310(4) .135 Uiso calc R 1 . H
C25 .5329(7) .0238(3) .2804(5) .080(2) Uani d . 1 . C
H25A .497(4) .0195(11) .357(3) .104 Uiso calc R 1 . H
H25B .6464(7) .0247(9) .328(3) .104 Uiso calc R 1 . H
H25C .495(3) -.0197(3) .2128(8) .104 Uiso calc R 1 . H

loop_
_atom_site_aniso_label
_atom_site_aniso_U_11
_atom_site_aniso_U_22
_atom_site_aniso_U_33
_atom_site_aniso_U_12
_atom_site_aniso_U_13
_atom_site_aniso_U_23
P1 .0419(4) .0344(4) .0374(4) -.0006(3) .0255(3) .0039(3)
P2 .0430(4) .0338(4) .0299(3) .0020(3) .0241(3) -.0015(3)
O1 .0481(12) .0320(10) .0326(10) .0051(9) .0241(9) .0033(8)
O2 .0409(11) .0401(11) .0406(11) -.0061(9) .0218(9) .0012(9)
O3 .151(3) .0405(14) .112(3) .023(2) .106(3) .0101(15)
O4 .068(2) .0288(10) .0499(13) -.0012(9) .0363(12) .0006(9)
O5 .076(2) .118(3) .055(2) .060(2) .046(2) .039(2)
O6 .0517(12) .0433(11) .0368(11) .0130(10) .0294(10) .0111(9)
O7 .0493(11) .0286(10) .0264(9) -.0031(8) .0232(9) -.0004(8)
O8 .0455(11) .0368(10) .0311(10) .0065(9) .0215(8) .0028(8)
O9 .117(2) .0371(12) .073(2) -.0143(13) .073(2) -.0032(12)
O10 .070(2) .0306(10) .0411(12) -.0103(10) .0336(11) -.0072(9)
O11 .0616(15) .069(2) .0420(12) -.0318(13) .0355(11) -.0188(12)
O12 .0515(12) .0442(12) .0249(9) -.0104(9) .0232(9) -.0032(8)
C1 .045(2) .0297(13) .0288(13) .0020(11) .0226(12) .0021(11)
C2 .043(2) .0300(13) .0311(14) .0017(11) .0229(13) .0002(11)
C3 .056(2) .0333(15) .042(2) .0044(13) .0234(15) .0087(13)
C4 .070(2) .0295(14) .054(2) .0059(14) .029(2) -.0036(13)
C5 .065(2) .0339(15) .039(2) -.0020(14) .025(2) -.0066(13)
C6 .0373(14) .0295(13) .0373(14) .0055(11) .0222(12) .0051(11)
C7 .0334(14) .0376(14) .0352(14) .0054(11) .0207(12) .0061(11)
C8 .050(2) .0321(14) .049(2) .0054(12) .032(2) .0040(13)
C9 .072(2) .0260(15) .071(2) -.0013(14) .043(2) .0041(14)
C10 .136(5) .052(2) .094(4) -.006(3) .069(4) .016(2)
C11 .092(3) .044(2) .120(4) -.019(2) .047(3) -.010(3)
C12 .0361(15) .043(2) .0314(14) .0054(13) .0195(12) .0069(12)
C13 .051(2) .044(2) .038(2) .0086(14) .0320(14) .0069(13)
C14 .067(2) .077(3) .047(2) -.010(2) .038(2) -.011(2)
C15 .079(3) .058(2) .064(2) -.014(2) .047(2) .001(2)
C16 .0434(15) .0288(13) .0272(13) -.0035(12) .0222(11) -.0027(11)
C17 .0376(15) .0331(13) .0288(13) -.0041(11) .0204(12) -.0024(11)
C18 .047(2) .0306(14) .0344(15) -.0067(12) .0210(13) -.0019(11)
C19 .080(3) .028(2) .050(2) -.0111(15) .033(2) -.0085(14)
C20 .086(3) .043(2) .084(3) -.001(2) .046(3) -.020(2)
C21 .073(3) .062(3) .113(4) -.020(2) .034(3) -.035(3)
C22 .042(2) .0345(14) .0267(13) -.0009(12) .0210(12) -.0001(11)
C23 .055(2) .049(2) .0246(13) -.0019(14) .0261(13) -.0030(12)
C24 .197(7) .082(3) .075(3) -.048(4) .098(4) -.040(3)
C25 .124(4) .091(3) .059(2) .032(3) .071(3) .032(2)

loop_
_atom_type_symbol
_atom_type_description
_atom_type_scat_dispersion_real
_atom_type_scat_dispersion_imag
_atom_type_scat_source
P P 0.1023 0.0942 'International Tables Vol C Tables 4.2.6.8 and 6.1.1.4'
O O 0.0106 0.0060 'International Tables Vol C Tables 4.2.6.8 and 6.1.1.4'
C C 0.0033 0.0016 'International Tables Vol C Tables 4.2.6.8 and 6.1.1.4'
H H 0.0000 0.0000 'International Tables Vol C Tables 4.2.6.8 and 6.1.1.4'

loop_
_geom_angle_atom_site_label_1
_geom_angle_atom_site_label_2
_geom_angle_atom_site_label_3
_geom_angle
_geom_angle_publ_flag
O1 P1 O2 93.73(11) yes
O1 P1 C1 102.72(12) yes
O2 P1 C1 102.29(12) yes
O7 P2 O8 93.97(10) yes
O7 P2 C2 102.79(12) yes
O8 P2 C2 102.48(12) yes
C6 O1 P1 109.9(2) yes
C7 O2 P1 112.9(2) yes
C8 O4 C9 118.0(2) ?
C12 O6 C13 117.0(2) ?
C16 O7 P2 110.3(2) yes
C17 O8 P2 113.5(2) yes
C18 O10 C19 117.5(2) ?
C22 O12 C23 116.6(2) ?
C5 C1 C2 106.1(2) ?
C5 C1 P1 110.3(2) yes
C2 C1 P1 109.0(2) yes
C5 C1 H1 110.4(2) ?
C2 C1 H1 110.4(2) ?
P1 C1 H1 110.44(9) ?
C3 C2 C1 105.1(2) ?
C3 C2 P2 107.0(2) yes
C1 C2 P2 108.6(2) yes
C3 C2 H2 111.9(2) ?
C1 C2 H2 111.9(2) ?
P2 C2 H2 111.91(9) ?
C4 C3 C2 104.5(2) ?
C4 C3 H3A 110.9(2) ?
C2 C3 H3A 110.9(2) ?
C4 C3 H3B 110.9(2) ?
C2 C3 H3B 110.9(2) ?
H3A C3 H3B 108.9 ?
C3 C4 C5 103.8(3) ?
C3 C4 H4A 111.0(2) ?
C5 C4 H4A 111.0(2) ?
C3 C4 H4B 111.0(2) ?
C5 C4 H4B 111.0(2) ?
H4A C4 H4B 109.0 ?
C4 C5 C1 104.0(3) ?
C4 C5 H5A 111.0(2) ?
C1 C5 H5A 111.0(2) ?
C4 C5 H5B 111.0(2) ?
C1 C5 H5B 111.0(2) ?
H5A C5 H5B 109.0 ?
O1 C6 C8 109.1(2) ?
O1 C6 C7 106.1(2) yes
C8 C6 C7 112.7(2) ?
O1 C6 H6 109.58(14) ?
C8 C6 H6 109.6(2) ?
C7 C6 H6 109.58(14) ?
O2 C7 C12 108.1(2) ?
O2 C7 C6 106.5(2) yes
C12 C7 C6 110.9(2) ?
O2 C7 H7 110.43(14) ?
C12 C7 H7 110.43(15) ?
C6 C7 H7 110.43(14) ?
O3 C8 O4 126.0(3) ?
O3 C8 C6 124.8(3) ?
O4 C8 C6 109.2(2) ?
O4 C9 C10 105.4(3) ?
O4 C9 C11 109.2(3) ?
C10 C9 C11 116.0(4) ?
O4 C9 H9 108.7(2) ?
C10 C9 H9 108.7(3) ?
C11 C9 H9 108.7(3) ?
C9 C10 H10A 109.5(2) ?
C9 C10 H10B 109.5(3) ?
H10A C10 H10B 109.5 ?
C9 C10 H10C 109.5(3) ?
H10A C10 H10C 109.5 ?
H10B C10 H10C 109.5 ?
C9 C11 H11A 109.5(2) ?
C9 C11 H11B 109.5(2) ?
H11A C11 H11B 109.5 ?
C9 C11 H11C 109.5(3) ?
H11A C11 H11C 109.5 ?
H11B C11 H11C 109.5 ?
O5 C12 O6 126.2(3) ?
O5 C12 C7 122.7(3) ?
O6 C12 C7 111.1(2) ?
O6 C13 C14 106.5(3) ?
O6 C13 C15 107.7(3) ?
C14 C13 C15 112.8(3) ?
O6 C13 H13 109.94(15) ?
C14 C13 H13 109.9(2) ?
C15 C13 H13 109.9(2) ?
C13 C14 H14A 109.5(2) ?
C13 C14 H14B 109.5(2) ?
H14A C14 H14B 109.5 ?
C13 C14 H14C 109.5(2) ?
H14A C14 H14C 109.5 ?
H14B C14 H14C 109.5 ?
C13 C15 H15A 109.5(2) ?
C13 C15 H15B 109.5(2) ?
H15A C15 H15B 109.5 ?
C13 C15 H15C 109.5(2) ?
H15A C15 H15C 109.5 ?
H15B C15 H15C 109.5 ?
O7 C16 C18 109.5(2) ?
O7 C16 C17 106.6(2) yes
C18 C16 C17 110.9(2) ?
O7 C16 H16 109.96(15) ?
C18 C16 H16 110.0(2) ?
C17 C16 H16 109.96(14) ?
O8 C17 C22 109.0(2) ?
O8 C17 C16 106.6(2) yes
C22 C17 C16 111.3(2) ?
O8 C17 H17 109.96(15) ?
C22 C17 H17 110.0(2) ?
C16 C17 H17 109.96(15) ?
O9 C18 O10 126.4(3) ?
O9 C18 C16 125.3(3) ?
O10 C18 C16 108.3(2) ?
O10 C19 C21 108.0(3) ?
O10 C19 C20 105.0(3) ?
C21 C19 C20 113.1(4) ?
O10 C19 H19 110.2(2) ?
C21 C19 H19 110.2(3) ?
C20 C19 H19 110.2(2) ?
C19 C20 H20A 109.5(2) ?
C19 C20 H20B 109.5(2) ?
H20A C20 H20B 109.5 ?
C19 C20 H20C 109.5(2) ?
H20A C20 H20C 109.5 ?
H20B C20 H20C 109.5 ?
C19 C21 H21A 109.5(2) ?
C19 C21 H21B 109.5(3) ?
H21A C21 H21B 109.5 ?
C19 C21 H21C 109.5(3) ?
H21A C21 H21C 109.5 ?
H21B C21 H21C 109.5 ?
O11 C22 O12 126.6(3) ?
O11 C22 C17 122.9(3) ?
O12 C22 C17 110.5(2) ?
O12 C23 C24 105.4(3) ?
O12 C23 C25 108.3(3) ?
C24 C23 C25 113.7(4) ?
O12 C23 H23 109.8(2) ?
C24 C23 H23 109.8(3) ?
C25 C23 H23 109.8(3) ?
C23 C24 H24A 109.5(2) ?
C23 C24 H24B 109.5(3) ?
H24A C24 H24B 109.5 ?
C23 C24 H24C 109.5(3) ?
H24A C24 H24C 109.5 ?
H24B C24 H24C 109.5 ?
C23 C25 H25A 109.5(2) ?
C23 C25 H25B 109.5(3) ?
H25A C25 H25B 109.5 ?
C23 C25 H25C 109.5(2) ?
H25A C25 H25C 109.5 ?
H25B C25 H25C 109.5 ?

loop_
_geom_bond_atom_site_label_1
_geom_bond_atom_site_label_2
_geom_bond_site_symmetry_2
_geom_bond_distance
_geom_bond_publ_flag
P1 O1 . 1.651(2) yes
P1 O2 . 1.658(2) yes
P1 C1 . 1.828(3) yes
P2 O7 . 1.649(2) yes
P2 O8 . 1.652(2) yes
P2 C2 . 1.829(3) yes
O1 C6 . 1.424(3) yes
O2 C7 . 1.433(3) yes
O3 C8 . 1.192(4) ?
O4 C8 . 1.322(4) ?
O4 C9 . 1.478(4) ?
O5 C12 . 1.186(4) ?
O6 C12 . 1.310(4) ?
O6 C13 . 1.488(3) ?
O7 C16 . 1.428(3) yes
O8 C17 . 1.428(4) yes
O9 C18 . 1.189(4) ?
O10 C18 . 1.330(4) ?
O10 C19 . 1.475(4) ?
O11 C22 . 1.191(4) ?
O12 C22 . 1.321(4) ?
O12 C23 . 1.479(3) ?
C1 C5 . 1.541(4) ?
C1 C2 . 1.558(4) ?
C1 H1 . 1.00 ?
C2 C3 . 1.557(4) ?
C2 H2 . 1.00 ?
C3 C4 . 1.513(5) ?
C3 H3A . .99 ?
C3 H3B . .99 ?
C4 C5 . 1.527(5) ?
C4 H4A . .99 ?
C4 H4B . .99 ?
C5 H5A . .99 ?
C5 H5B . .99 ?
C6 C8 . 1.519(4) ?
C6 C7 . 1.555(4) ?
C6 H6 . 1.00 ?
C7 C12 . 1.535(4) ?
C7 H7 . 1.00 ?
C9 C10 . 1.491(6) ?
C9 C11 . 1.505(6) ?
C9 H9 . 1.00 ?
C10 H10A . .98 ?
C10 H10B . .98 ?
C10 H10C . .98 ?
C11 H11A . .98 ?
C11 H11B . .98 ?
C11 H11C . .98 ?
C13 C14 . 1.493(5) ?
C13 C15 . 1.497(5) ?
C13 H13 . 1.00 ?
C14 H14A . .98 ?
C14 H14B . .98 ?
C14 H14C . .98 ?
C15 H15A . .98 ?
C15 H15B . .98 ?
C15 H15C . .98 ?
C16 C18 . 1.518(4) ?
C16 C17 . 1.549(4) ?
C16 H16 . 1.00 ?
C17 C22 . 1.529(4) ?
C17 H17 . 1.00 ?
C19 C21 . 1.481(7) ?
C19 C20 . 1.516(6) ?
C19 H19 . 1.00 ?
C20 H20A . .98 ?
C20 H20B . .98 ?
C20 H20C . .98 ?
C21 H21A . .98 ?
C21 H21B . .98 ?
C21 H21C . .98 ?
C23 C24 . 1.495(6) ?
C23 C25 . 1.497(6) ?
C23 H23 . 1.00 ?
C24 H24A . .98 ?
C24 H24B . .98 ?
C24 H24C . .98 ?
C25 H25A . .98 ?
C25 H25B . .98 ?
C25 H25C . .98 ?

loop_
_geom_torsion_atom_site_label_1
_geom_torsion_atom_site_label_2
_geom_torsion_atom_site_label_3
_geom_torsion_atom_site_label_4
_geom_torsion
O2 P1 O1 C6 -30.4(2)
C1 P1 O1 C6 73.1(2)
O1 P1 O2 C7 16.5(2)
C1 P1 O2 C7 -87.4(2)
O8 P2 O7 C16 -27.5(2)
C2 P2 O7 C16 76.2(2)
O7 P2 O8 C17 14.4(2)
C2 P2 O8 C17 -89.7(2)
O1 P1 C1 C5 -172.9(2)
O2 P1 C1 C5 -76.2(2)
O1 P1 C1 C2 71.0(2)
O2 P1 C1 C2 167.7(2)
C5 C1 C2 C3 1.0(3)
P1 C1 C2 C3 119.8(2)
C5 C1 C2 P2 115.3(2)
P1 C1 C2 P2 -125.9(2)
O7 P2 C2 C3 177.8(2)
O8 P2 C2 C3 -85.2(2)
O7 P2 C2 C1 64.7(2)
O8 P2 C2 C1 161.8(2)
C1 C2 C3 C4 23.3(3)
P2 C2 C3 C4 -92.1(3)
C2 C3 C4 C5 -39.0(3)
C3 C4 C5 C1 39.6(3)
C2 C1 C5 C4 -24.6(3)
P1 C1 C5 C4 -142.6(2)
P1 O1 C6 C8 155.9(2)
P1 O1 C6 C7 34.1(2)
P1 O2 C7 C12 120.1(2)
P1 O2 C7 C6 1.0(2)
O1 C6 C7 O2 -21.6(3)
C8 C6 C7 O2 -141.1(2)
O1 C6 C7 C12 -139.0(2)
C8 C6 C7 C12 101.6(3)
C9 O4 C8 O3 4.4(6)
C9 O4 C8 C6 -176.8(3)
O1 C6 C8 O3 -8.2(5)
C7 C6 C8 O3 109.5(4)
O1 C6 C8 O4 173.0(2)
C7 C6 C8 O4 -69.3(3)
C8 O4 C9 C10 -162.8(4)
C8 O4 C9 C11 72.0(4)
C13 O6 C12 O5 -0.4(5)
C13 O6 C12 C7 177.9(2)
O2 C7 C12 O5 -60.8(4)
C6 C7 C12 O5 55.6(4)
O2 C7 C12 O6 120.9(3)
C6 C7 C12 O6 -122.7(3)
C12 O6 C13 C14 135.7(3)
C12 O6 C13 C15 -103.1(3)
P2 O7 C16 C18 151.5(2)
P2 O7 C16 C17 31.5(2)
P2 O8 C17 C22 122.1(2)
P2 O8 C17 C16 1.8(3)
O7 C16 C17 O8 -20.5(3)
C18 C16 C17 O8 -139.6(2)
O7 C16 C17 C22 -139.3(2)
C18 C16 C17 C22 101.6(3)
C19 O10 C18 O9 -6.3(5)
C19 O10 C18 C16 173.1(3)
O7 C16 C18 O9 -4.9(5)
C17 C16 C18 O9 112.4(4)
O7 C16 C18 O10 175.7(2)
C17 C16 C18 O10 -67.0(3)
C18 O10 C19 C21 -84.3(4)
C18 O10 C19 C20 154.7(3)
C23 O12 C22 O11 -0.1(5)
C23 O12 C22 C17 178.6(2)
O8 C17 C22 O11 -53.9(4)
C16 C17 C22 O11 63.4(4)
O8 C17 C22 O12 127.3(3)
C16 C17 C22 O12 -115.4(3)
C22 O12 C23 C24 -156.6(4)
C22 O12 C23 C25 81.4(4)

loop_
_cod_related_entry_id
_cod_related_entry_database
_cod_related_entry_code
1 ChemSpider 21185874
